data_4333554
loop_
_publ_author_name
'Mehmet Ali Celik'
'Chandrakanta Dash'
'Venkata A. K. Adiraju'
'Animesh Das'
'Muhammed Yousufuddin'
'Gernot Frenking'
'H. V. Rasika Dias'

_publ_contact_author_address
;Department of Chemistry and Biochemistry
The University of Texas at Arlington
700 Planetarium Place, Room 130 CPB
Arlington, Texas 76019-0065, USA
;
_publ_contact_author_email dias@uta.edu
_publ_contact_author_fax 817-272-3808
_publ_contact_author_name 'Rasika Dias'
_publ_contact_author_phone 817-272-3813
_publ_section_title
;
 End-On and Side-On \p-Acid Ligand Adducts of Gold(I): Carbonyl, Cyanide,
 Isocyanide, and Cyclooctyne Gold(I) Complexes Supported by N-Heterocyclic
 Carbenes and Phosphines
;
_journal_name_full 'Inorganic Chemistry'
_journal_page_first 729
_journal_page_last 742
_journal_paper_doi 10.1021/ic301869v
_journal_volume 52
_journal_year 2013
_chemical_formula_sum 'C34 H51 Au Cl4 F6 N3 Sb'
_chemical_formula_weight 1076.29
_chemical_name_common '[(SIDipp)Au(CNtBu)][SbF6]'
_chemical_name_systematic
; 
 ? 
;
_space_group_IT_number 2
_symmetry_cell_setting triclinic
_symmetry_space_group_name_Hall '-P 1'
_symmetry_space_group_name_H-M 'P -1'
_atom_sites_solution_hydrogens geom
_atom_sites_solution_primary direct
_atom_sites_solution_secondary difmap
_audit_creation_method SHELXL-97
_cell_angle_alpha 82.180(4)
_cell_angle_beta 82.853(3)
_cell_angle_gamma 85.706(4)
_cell_formula_units_Z 4
_cell_length_a 12.410(4)
_cell_length_b 14.622(4)
_cell_length_c 23.418(7)
_cell_measurement_reflns_used 9957
_cell_measurement_temperature 100(2)
_cell_measurement_theta_max 28.44
_cell_measurement_theta_min 2.24
_cell_volume 4170(2)
_computing_cell_refinement 'Bruker SMART'
_computing_data_collection 'Bruker SMART'
_computing_data_reduction 'Bruker SAINT'
_computing_molecular_graphics 'Bruker SHELXTL'
_computing_publication_material 'Bruker SHELXTL'
_computing_structure_refinement 'SHELXL-97 (Sheldrick, 2008)'
_computing_structure_solution 'SHELXS-97 (Sheldrick, 2008)'
_diffrn_ambient_temperature 100(2)
_diffrn_measured_fraction_theta_full 0.981
_diffrn_measured_fraction_theta_max 0.981
_diffrn_measurement_device_type 'CCD area detector'
_diffrn_measurement_method 'phi and omega scans'
_diffrn_radiation_monochromator graphite
_diffrn_radiation_source 'fine-focus sealed tube'
_diffrn_radiation_type MoK\a
_diffrn_radiation_wavelength 0.71073
_diffrn_reflns_av_R_equivalents 0.0230
_diffrn_reflns_av_sigmaI/netI 0.0330
_diffrn_reflns_limit_h_max 16
_diffrn_reflns_limit_h_min -16
_diffrn_reflns_limit_k_max 19
_diffrn_reflns_limit_k_min -19
_diffrn_reflns_limit_l_max 31
_diffrn_reflns_limit_l_min -31
_diffrn_reflns_number 41541
_diffrn_reflns_theta_full 28.47
_diffrn_reflns_theta_max 28.47
_diffrn_reflns_theta_min 1.41
_exptl_absorpt_coefficient_mu 4.472
_exptl_absorpt_correction_T_max 0.745
_exptl_absorpt_correction_T_min 0.602
_exptl_absorpt_correction_type multi-scan
_exptl_absorpt_process_details SADABS
_exptl_crystal_colour colorless
_exptl_crystal_density_diffrn 1.714
_exptl_crystal_description prism
_exptl_crystal_F_000 2112
_exptl_crystal_size_max 0.20
_exptl_crystal_size_mid 0.20
_exptl_crystal_size_min 0.10
_refine_diff_density_max 3.029
_refine_diff_density_min -2.320
_refine_diff_density_rms 0.148
_refine_ls_extinction_method none
_refine_ls_goodness_of_fit_ref 1.052
_refine_ls_hydrogen_treatment constr
_refine_ls_matrix_type full
_refine_ls_number_parameters 905
_refine_ls_number_reflns 20698
_refine_ls_number_restraints 6
_refine_ls_restrained_S_all 1.105
_refine_ls_R_factor_all 0.0423
_refine_ls_R_factor_gt 0.0353
_refine_ls_shift/su_max 0.002
_refine_ls_shift/su_mean 0.000
_refine_ls_structure_factor_coef Fsqd
_refine_ls_weighting_details 'calc w=1/[\s^2^(Fo^2^)+(0.0545P)^2^+5.7638P] where P=(Fo^2^+2Fc^2^)/3'
_refine_ls_weighting_scheme calc
_refine_ls_wR_factor_gt 0.0919
_refine_ls_wR_factor_ref 0.0965
_reflns_number_gt 17897
_reflns_number_total 20698
_reflns_threshold_expression >2sigma(I)
_cod_data_source_file ic301869v_si_002_1.cif
_cod_data_source_block dias714m
_cod_database_code 4333554

loop_
_symmetry_equiv_pos_as_xyz
'x, y, z'
'-x, -y, -z'

loop_
_atom_site_label
_atom_site_type_symbol
_atom_site_fract_x
_atom_site_fract_y
_atom_site_fract_z
_atom_site_U_iso_or_equiv
_atom_site_adp_type
_atom_site_occupancy
_atom_site_symmetry_multiplicity
_atom_site_calc_flag
_atom_site_refinement_flags
Au1 Au 0.409102(11) 0.694290(10) 0.261663(6) 0.02288(4) Uani 1 1 d .
Sb1 Sb 0.29593(2) 0.29927(2) 0.485355(12) 0.02789(7) Uani 1 1 d .
F1 F 0.1526(2) 0.2706(2) 0.51199(12) 0.0420(6) Uani 1 1 d .
F2 F 0.2708(2) 0.41420(19) 0.51348(12) 0.0418(6) Uani 1 1 d .
F3 F 0.4407(2) 0.3282(2) 0.46051(12) 0.0423(6) Uani 1 1 d .
F4 F 0.3232(2) 0.18436(19) 0.45743(12) 0.0383(6) Uani 1 1 d .
F5 F 0.2552(2) 0.3520(2) 0.41322(12) 0.0440(7) Uani 1 1 d .
F6 F 0.3381(2) 0.24612(19) 0.55735(11) 0.0363(6) Uani 1 1 d .
N1 N 0.3866(2) 0.6522(2) 0.39195(14) 0.0216(6) Uani 1 1 d .
N2 N 0.5150(3) 0.5648(2) 0.35036(13) 0.0222(6) Uani 1 1 d .
N3 N 0.3805(3) 0.7870(3) 0.13549(14) 0.0294(7) Uani 1 1 d .
C1 C 0.2941(3) 0.7163(3) 0.39905(15) 0.0213(7) Uani 1 1 d .
C2 C 0.3118(3) 0.8065(3) 0.40895(16) 0.0239(8) Uani 1 1 d .
C3 C 0.2205(3) 0.8677(3) 0.41528(17) 0.0267(8) Uani 1 1 d .
H3 H 0.2295 0.9297 0.4208 0.032 Uiso 1 1 calc R
C4 C 0.1172(3) 0.8396(3) 0.41370(18) 0.0281(8) Uani 1 1 d .
H4 H 0.0562 0.8824 0.4181 0.034 Uiso 1 1 calc R
C5 C 0.1017(3) 0.7492(3) 0.40568(18) 0.0273(8) Uani 1 1 d .
H5 H 0.0300 0.7306 0.4054 0.033 Uiso 1 1 calc R
C6 C 0.1903(3) 0.6854(3) 0.39797(16) 0.0239(8) Uani 1 1 d .
C7 C 0.4255(3) 0.8370(3) 0.41195(18) 0.0269(8) Uani 1 1 d .
H7 H 0.4747 0.7800 0.4182 0.032 Uiso 1 1 calc R
C8 C 0.4690(4) 0.8926(4) 0.3554(2) 0.0415(11) Uani 1 1 d .
H8A H 0.4697 0.8555 0.3235 0.062 Uiso 1 1 calc R
H8B H 0.5431 0.9092 0.3580 0.062 Uiso 1 1 calc R
H8C H 0.4222 0.9489 0.3482 0.062 Uiso 1 1 calc R
C9 C 0.4291(4) 0.8922(4) 0.4628(2) 0.0398(11) Uani 1 1 d .
H9A H 0.3844 0.9501 0.4568 0.060 Uiso 1 1 calc R
H9B H 0.5044 0.9061 0.4650 0.060 Uiso 1 1 calc R
H9C H 0.4007 0.8557 0.4990 0.060 Uiso 1 1 calc R
C10 C 0.1717(3) 0.5868(3) 0.38970(18) 0.0269(8) Uani 1 1 d .
H10 H 0.2424 0.5498 0.3921 0.032 Uiso 1 1 calc R
C11 C 0.1367(4) 0.5822(4) 0.3302(2) 0.0387(10) Uani 1 1 d .
H11A H 0.0679 0.6187 0.3265 0.058 Uiso 1 1 calc R
H11B H 0.1271 0.5177 0.3258 0.058 Uiso 1 1 calc R
H11C H 0.1927 0.6072 0.3001 0.058 Uiso 1 1 calc R
C12 C 0.0883(4) 0.5428(3) 0.4381(2) 0.0352(10) Uani 1 1 d .
H12A H 0.1140 0.5439 0.4759 0.053 Uiso 1 1 calc R
H12B H 0.0800 0.4787 0.4323 0.053 Uiso 1 1 calc R
H12C H 0.0180 0.5779 0.4368 0.053 Uiso 1 1 calc R
C13 C 0.4377(3) 0.6320(3) 0.34133(16) 0.0217(7) Uani 1 1 d .
C14 C 0.4266(3) 0.5909(3) 0.44177(17) 0.0235(7) Uani 1 1 d .
H14A H 0.3713 0.5474 0.4603 0.028 Uiso 1 1 calc R
H14B H 0.4463 0.6273 0.4712 0.028 Uiso 1 1 calc R
C15 C 0.5267(3) 0.5399(3) 0.41338(16) 0.0242(8) Uani 1 1 d .
H15A H 0.5948 0.5619 0.4232 0.029 Uiso 1 1 calc R
H15B H 0.5254 0.4723 0.4250 0.029 Uiso 1 1 calc R
C16 C 0.5950(3) 0.5331(3) 0.30614(17) 0.0257(8) Uani 1 1 d .
C17 C 0.6839(3) 0.5872(3) 0.28544(17) 0.0266(8) Uani 1 1 d .
C18 C 0.7602(3) 0.5532(3) 0.24274(18) 0.0323(9) Uani 1 1 d .
H18 H 0.8202 0.5887 0.2265 0.039 Uiso 1 1 calc R
C19 C 0.7498(4) 0.4702(4) 0.22405(19) 0.0391(11) Uani 1 1 d .
H19 H 0.8035 0.4484 0.1957 0.047 Uiso 1 1 calc R
C20 C 0.6621(4) 0.4169(3) 0.24574(19) 0.0351(10) Uani 1 1 d .
H20 H 0.6563 0.3593 0.2322 0.042 Uiso 1 1 calc R
C21 C 0.5821(3) 0.4479(3) 0.28758(17) 0.0265(8) Uani 1 1 d .
C22 C 0.6997(3) 0.6779(3) 0.30769(18) 0.0296(9) Uani 1 1 d .
H22 H 0.6388 0.6883 0.3388 0.036 Uiso 1 1 calc R
C23 C 0.8071(3) 0.6735(3) 0.3343(2) 0.0341(9) Uani 1 1 d .
H23A H 0.8047 0.6266 0.3685 0.051 Uiso 1 1 calc R
H23B H 0.8176 0.7340 0.3458 0.051 Uiso 1 1 calc R
H23C H 0.8675 0.6573 0.3057 0.051 Uiso 1 1 calc R
C24 C 0.6951(4) 0.7595(3) 0.2592(2) 0.0385(10) Uani 1 1 d .
H24A H 0.7549 0.7514 0.2285 0.058 Uiso 1 1 calc R
H24B H 0.7020 0.8173 0.2750 0.058 Uiso 1 1 calc R
H24C H 0.6255 0.7621 0.2431 0.058 Uiso 1 1 calc R
C25 C 0.4815(4) 0.3941(3) 0.30935(19) 0.0308(9) Uani 1 1 d .
H25 H 0.4530 0.4112 0.3486 0.037 Uiso 1 1 calc R
C26 C 0.3934(4) 0.4232(4) 0.2690(2) 0.0464(12) Uani 1 1 d .
H26A H 0.3802 0.4905 0.2649 0.070 Uiso 1 1 calc R
H26B H 0.3260 0.3938 0.2854 0.070 Uiso 1 1 calc R
H26C H 0.4175 0.4037 0.2308 0.070 Uiso 1 1 calc R
C27 C 0.5044(5) 0.2893(3) 0.3153(2) 0.0457(12) Uani 1 1 d .
H27A H 0.5287 0.2703 0.2770 0.069 Uiso 1 1 calc R
H27B H 0.4378 0.2588 0.3319 0.069 Uiso 1 1 calc R
H27C H 0.5612 0.2715 0.3409 0.069 Uiso 1 1 calc R
C28 C 0.3875(3) 0.7544(3) 0.18216(18) 0.0284(8) Uani 1 1 d .
C29 C 0.3706(4) 0.8297(4) 0.07553(17) 0.0368(11) Uani 1 1 d .
C30 C 0.2541(4) 0.8710(5) 0.0747(2) 0.0595(17) Uani 1 1 d .
H30A H 0.2033 0.8216 0.0856 0.089 Uiso 1 1 calc R
H30B H 0.2442 0.9016 0.0357 0.089 Uiso 1 1 calc R
H30C H 0.2398 0.9162 0.1024 0.089 Uiso 1 1 calc R
C31 C 0.4524(5) 0.9031(5) 0.0607(2) 0.0571(16) Uani 1 1 d .
H31A H 0.4344 0.9511 0.0863 0.086 Uiso 1 1 calc R
H31B H 0.4506 0.9307 0.0203 0.086 Uiso 1 1 calc R
H31C H 0.5253 0.8750 0.0659 0.086 Uiso 1 1 calc R
C32 C 0.3966(6) 0.7555(6) 0.0363(3) 0.075(2) Uani 1 1 d .
H32A H 0.4707 0.7290 0.0399 0.113 Uiso 1 1 calc R
H32B H 0.3909 0.7824 -0.0039 0.113 Uiso 1 1 calc R
H32C H 0.3450 0.7069 0.0476 0.113 Uiso 1 1 calc R
Au2 Au 0.925069(12) 0.196355(11) 0.225775(6) 0.02403(5) Uani 1 1 d .
Sb2 Sb 0.84324(2) 0.79433(2) 0.082490(12) 0.03394(7) Uani 1 1 d .
F7 F 0.6957(2) 0.7737(2) 0.10271(14) 0.0508(8) Uani 1 1 d .
F8 F 0.8382(2) 0.8693(2) 0.14190(11) 0.0422(7) Uani 1 1 d .
F9 F 0.9908(2) 0.8177(2) 0.06227(12) 0.0480(7) Uani 1 1 d .
F10 F 0.8513(3) 0.7226(2) 0.02155(13) 0.0511(8) Uani 1 1 d .
F11 F 0.8061(3) 0.9009(2) 0.03219(12) 0.0493(7) Uani 1 1 d .
F12 F 0.8825(3) 0.6891(2) 0.13266(12) 0.0481(7) Uani 1 1 d .
N4 N 1.0325(3) 0.0733(3) 0.13951(14) 0.0255(7) Uani 1 1 d .
N5 N 0.8848(3) 0.1453(3) 0.11173(14) 0.0273(7) Uani 1 1 d .
N6 N 0.8782(3) 0.2823(2) 0.34230(14) 0.0259(7) Uani 1 1 d .
C33 C 1.1242(3) 0.0480(3) 0.17186(17) 0.0256(8) Uani 1 1 d .
C34 C 1.1192(3) -0.0310(3) 0.21311(17) 0.0283(8) Uani 1 1 d .
C35 C 1.2099(4) -0.0561(3) 0.24307(18) 0.0338(9) Uani 1 1 d .
H35 H 1.2092 -0.1091 0.2715 0.041 Uiso 1 1 calc R
C36 C 1.3007(4) -0.0042(3) 0.23158(19) 0.0352(10) Uani 1 1 d .
H36 H 1.3617 -0.0216 0.2523 0.042 Uiso 1 1 calc R
C37 C 1.3031(3) 0.0727(4) 0.19016(19) 0.0352(10) Uani 1 1 d .
H37 H 1.3662 0.1074 0.1830 0.042 Uiso 1 1 calc R
C38 C 1.2162(3) 0.1009(3) 0.15869(18) 0.0303(9) Uani 1 1 d .
C39 C 1.0198(4) -0.0890(3) 0.22489(18) 0.0345(10) Uani 1 1 d .
H39 H 0.9741 -0.0704 0.1925 0.041 Uiso 1 1 calc R
C40 C 0.9512(4) -0.0687(4) 0.2815(2) 0.0423(11) Uani 1 1 d .
H40A H 0.9945 -0.0854 0.3140 0.063 Uiso 1 1 calc R
H40B H 0.8866 -0.1052 0.2879 0.063 Uiso 1 1 calc R
H40C H 0.9286 -0.0028 0.2787 0.063 Uiso 1 1 calc R
C41 C 1.0504(5) -0.1914(4) 0.2263(2) 0.0480(13) Uani 1 1 d .
H41A H 1.0947 -0.2027 0.1900 0.072 Uiso 1 1 calc R
H41B H 0.9842 -0.2256 0.2308 0.072 Uiso 1 1 calc R
H41C H 1.0921 -0.2124 0.2590 0.072 Uiso 1 1 calc R
C42 C 1.2237(4) 0.1838(3) 0.11165(19) 0.0346(10) Uani 1 1 d .
H42 H 1.1585 0.1862 0.0902 0.041 Uiso 1 1 calc R
C43 C 1.2213(5) 0.2730(4) 0.1376(3) 0.0542(14) Uani 1 1 d .
H43A H 1.1538 0.2797 0.1637 0.081 Uiso 1 1 calc R
H43B H 1.2247 0.3252 0.1065 0.081 Uiso 1 1 calc R
H43C H 1.2838 0.2721 0.1595 0.081 Uiso 1 1 calc R
C44 C 1.3251(4) 0.1727(4) 0.0679(2) 0.0433(12) Uani 1 1 d .
H44A H 1.3247 0.2239 0.0362 0.065 Uiso 1 1 calc R
H44B H 1.3249 0.1139 0.0522 0.065 Uiso 1 1 calc R
H44C H 1.3905 0.1733 0.0874 0.065 Uiso 1 1 calc R
C45 C 0.9519(3) 0.1351(3) 0.15287(16) 0.0244(8) Uani 1 1 d .
C46 C 1.0254(3) 0.0383(3) 0.08403(17) 0.0295(9) Uani 1 1 d .
H46A H 1.0256 -0.0301 0.0891 0.035 Uiso 1 1 calc R
H46B H 1.0862 0.0584 0.0546 0.035 Uiso 1 1 calc R
C47 C 0.9163(3) 0.0823(3) 0.06710(17) 0.0304(9) Uani 1 1 d .
H47A H 0.9245 0.1170 0.0276 0.036 Uiso 1 1 calc R
H47B H 0.8623 0.0352 0.0690 0.036 Uiso 1 1 calc R
C48 C 0.7861(3) 0.2035(3) 0.11227(17) 0.0289(9) Uani 1 1 d .
C49 C 0.6905(3) 0.1682(3) 0.14245(18) 0.0318(9) Uani 1 1 d .
C50 C 0.5958(4) 0.2270(4) 0.1415(2) 0.0370(10) Uani 1 1 d .
H50 H 0.5293 0.2060 0.1619 0.044 Uiso 1 1 calc R
C51 C 0.5981(4) 0.3142(4) 0.1117(2) 0.0453(12) Uani 1 1 d .
H51 H 0.5331 0.3530 0.1117 0.054 Uiso 1 1 calc R
C52 C 0.6933(4) 0.3468(4) 0.0815(2) 0.0433(12) Uani 1 1 d .
H52 H 0.6927 0.4074 0.0609 0.052 Uiso 1 1 calc R
C53 C 0.7904(4) 0.2922(3) 0.08075(18) 0.0348(10) Uani 1 1 d .
C54 C 0.6864(4) 0.0711(3) 0.17386(19) 0.0341(9) Uani 1 1 d .
H54 H 0.7625 0.0429 0.1722 0.041 Uiso 1 1 calc R
C55 C 0.6410(5) 0.0699(4) 0.2381(2) 0.0461(12) Uani 1 1 d .
H55A H 0.6875 0.1044 0.2574 0.069 Uiso 1 1 calc R
H55B H 0.6396 0.0059 0.2569 0.069 Uiso 1 1 calc R
H55C H 0.5670 0.0988 0.2409 0.069 Uiso 1 1 calc R
C56 C 0.6198(4) 0.0121(4) 0.1438(2) 0.0444(12) Uani 1 1 d .
H56A H 0.5453 0.0395 0.1436 0.067 Uiso 1 1 calc R
H56B H 0.6184 -0.0507 0.1647 0.067 Uiso 1 1 calc R
H56C H 0.6530 0.0096 0.1038 0.067 Uiso 1 1 calc R
C57 C 0.8958(4) 0.3292(4) 0.04924(19) 0.0369(10) Uani 1 1 d .
H57 H 0.9490 0.2750 0.0448 0.044 Uiso 1 1 calc R
C58 C 0.9440(5) 0.3924(4) 0.0850(2) 0.0472(13) Uani 1 1 d .
H58A H 0.8953 0.4478 0.0886 0.071 Uiso 1 1 calc R
H58B H 1.0153 0.4106 0.0656 0.071 Uiso 1 1 calc R
H58C H 0.9524 0.3595 0.1237 0.071 Uiso 1 1 calc R
C59 C 0.8834(5) 0.3791(4) -0.0118(2) 0.0510(14) Uani 1 1 d .
H59A H 0.8578 0.3364 -0.0353 0.076 Uiso 1 1 calc R
H59B H 0.9538 0.4009 -0.0301 0.076 Uiso 1 1 calc R
H59C H 0.8305 0.4321 -0.0091 0.076 Uiso 1 1 calc R
C60 C 0.8946(3) 0.2527(3) 0.29895(18) 0.0283(8) Uani 1 1 d .
C61 C 0.8629(3) 0.3212(3) 0.39728(17) 0.0280(8) Uani 1 1 d .
C62 C 0.9663(4) 0.2933(4) 0.4272(2) 0.0394(11) Uani 1 1 d .
H62A H 0.9746 0.2257 0.4352 0.059 Uiso 1 1 calc R
H62B H 0.9603 0.3200 0.4637 0.059 Uiso 1 1 calc R
H62C H 1.0299 0.3163 0.4017 0.059 Uiso 1 1 calc R
C63 C 0.7629(4) 0.2805(4) 0.4338(2) 0.0453(12) Uani 1 1 d .
H63A H 0.6993 0.2949 0.4125 0.068 Uiso 1 1 calc R
H63B H 0.7499 0.3072 0.4704 0.068 Uiso 1 1 calc R
H63C H 0.7753 0.2132 0.4420 0.068 Uiso 1 1 calc R
C64 C 0.8475(4) 0.4258(3) 0.3819(2) 0.0373(10) Uani 1 1 d .
H64A H 0.9128 0.4491 0.3581 0.056 Uiso 1 1 calc R
H64B H 0.8353 0.4551 0.4176 0.056 Uiso 1 1 calc R
H64C H 0.7845 0.4405 0.3602 0.056 Uiso 1 1 calc R
C65 C 0.7765(5) 0.9542(4) 0.4329(2) 0.0494(13) Uani 1 1 d .
H65A H 0.7141 0.9315 0.4604 0.059 Uiso 1 1 calc R
H65B H 0.8100 0.9016 0.4131 0.059 Uiso 1 1 calc R
Cl1 Cl 0.87108(12) 0.99237(14) 0.47140(8) 0.0722(5) Uani 1 1 d .
Cl2 Cl 0.72889(18) 1.04047(13) 0.38121(7) 0.0727(5) Uani 1 1 d .
C66 C 0.1995(5) 0.1441(5) 0.3463(3) 0.0600(16) Uani 1 1 d .
H66A H 0.2596 0.1020 0.3316 0.072 Uiso 1 1 calc R
H66B H 0.2190 0.1642 0.3822 0.072 Uiso 1 1 calc R
Cl3 Cl 0.18475(13) 0.24096(13) 0.29438(7) 0.0642(4) Uani 1 1 d .
Cl4 Cl 0.08074(13) 0.08459(9) 0.36251(7) 0.0539(3) Uani 1 1 d .
C67 C 0.0783(5) 0.5551(5) 0.1800(4) 0.070(2) Uani 1 1 d .
H67A H 0.0447 0.6054 0.2019 0.084 Uiso 1 1 calc R
H67B H 0.0431 0.5589 0.1440 0.084 Uiso 1 1 calc R
Cl5 Cl 0.05226(11) 0.44982(10) 0.22153(6) 0.0496(3) Uani 1 1 d .
Cl6 Cl 0.21588(14) 0.57289(14) 0.16137(7) 0.0700(5) Uani 1 1 d .
C68 C 0.6216(8) 0.5850(7) 0.0901(5) 0.103(3) Uani 1 1 d .
H68A H 0.6323 0.6492 0.0962 0.124 Uiso 1 1 calc R
H68B H 0.6816 0.5445 0.1057 0.124 Uiso 1 1 calc R
Cl7 Cl 0.4961(2) 0.55027(15) 0.12772(11) 0.1049(8) Uani 1 1 d .
Cl8 Cl 0.6255(2) 0.57873(18) 0.01592(12) 0.1092(7) Uani 1 1 d U

loop_
_atom_site_aniso_label
_atom_site_aniso_U_11
_atom_site_aniso_U_22
_atom_site_aniso_U_33
_atom_site_aniso_U_23
_atom_site_aniso_U_13
_atom_site_aniso_U_12
Au1 0.02101(7) 0.02845(8) 0.01830(7) -0.00088(5) -0.00143(5) -0.00113(5)
Sb1 0.02492(13) 0.03330(15) 0.02625(13) 0.00028(11) -0.00820(10) -0.00578(11)
F1 0.0245(13) 0.0577(18) 0.0435(16) 0.0003(13) -0.0073(11) -0.0081(12)
F2 0.0502(17) 0.0340(14) 0.0436(16) -0.0056(12) -0.0143(13) -0.0020(12)
F3 0.0289(13) 0.0574(18) 0.0412(15) -0.0017(13) -0.0038(11) -0.0145(12)
F4 0.0418(15) 0.0393(15) 0.0357(14) -0.0071(11) -0.0086(12) -0.0046(12)
F5 0.0491(17) 0.0518(17) 0.0307(14) 0.0057(12) -0.0160(12) -0.0016(13)
F6 0.0342(14) 0.0472(16) 0.0274(13) 0.0003(11) -0.0114(10) 0.0019(11)
N1 0.0165(14) 0.0253(16) 0.0220(15) 0.0003(12) -0.0023(12) -0.0006(12)
N2 0.0189(15) 0.0269(16) 0.0188(15) 0.0011(12) 0.0001(12) 0.0002(12)
N3 0.0279(17) 0.041(2) 0.0193(16) -0.0036(14) -0.0013(13) -0.0079(15)
C1 0.0176(16) 0.0279(19) 0.0169(16) 0.0004(14) -0.0015(13) 0.0026(14)
C2 0.0239(18) 0.031(2) 0.0167(17) -0.0008(14) -0.0019(14) -0.0021(15)
C3 0.028(2) 0.027(2) 0.0258(19) -0.0023(15) -0.0060(15) -0.0001(15)
C4 0.0252(19) 0.030(2) 0.027(2) -0.0035(16) -0.0022(15) 0.0039(16)
C5 0.0168(17) 0.034(2) 0.030(2) -0.0010(16) -0.0041(15) 0.0004(15)
C6 0.0201(17) 0.030(2) 0.0210(18) -0.0014(15) -0.0025(14) 0.0001(15)
C7 0.0229(19) 0.029(2) 0.028(2) -0.0008(16) -0.0058(15) -0.0013(15)
C8 0.039(3) 0.057(3) 0.030(2) -0.002(2) -0.0022(19) -0.020(2)
C9 0.032(2) 0.056(3) 0.035(2) -0.011(2) -0.0058(19) -0.010(2)
C10 0.0197(18) 0.034(2) 0.028(2) -0.0060(16) -0.0035(15) -0.0034(15)
C11 0.034(2) 0.050(3) 0.036(2) -0.011(2) -0.0038(19) -0.011(2)
C12 0.031(2) 0.035(2) 0.040(2) -0.0030(19) -0.0037(18) -0.0072(18)
C13 0.0170(16) 0.0232(18) 0.0241(18) -0.0011(14) 0.0001(13) -0.0036(13)
C14 0.0189(17) 0.028(2) 0.0222(18) -0.0003(14) -0.0015(14) -0.0017(14)
C15 0.0202(17) 0.029(2) 0.0217(18) 0.0000(15) -0.0011(14) 0.0013(15)
C16 0.0220(18) 0.032(2) 0.0201(18) 0.0030(15) 0.0001(14) 0.0040(15)
C17 0.0214(18) 0.032(2) 0.0232(18) 0.0034(15) 0.0009(15) 0.0021(15)
C18 0.024(2) 0.043(2) 0.025(2) 0.0021(17) 0.0053(16) 0.0012(17)
C19 0.030(2) 0.060(3) 0.025(2) -0.008(2) 0.0036(17) 0.008(2)
C20 0.035(2) 0.040(2) 0.031(2) -0.0110(18) -0.0051(18) 0.0084(19)
C21 0.0249(19) 0.031(2) 0.0223(18) -0.0015(15) -0.0036(15) 0.0011(16)
C22 0.0211(18) 0.035(2) 0.029(2) 0.0037(17) 0.0049(15) -0.0028(16)
C23 0.026(2) 0.037(2) 0.037(2) 0.0034(18) -0.0024(17) -0.0039(17)
C24 0.028(2) 0.037(2) 0.047(3) 0.008(2) -0.0009(19) -0.0039(18)
C25 0.031(2) 0.030(2) 0.032(2) -0.0067(17) -0.0032(17) -0.0026(17)
C26 0.041(3) 0.047(3) 0.053(3) -0.003(2) -0.016(2) -0.009(2)
C27 0.053(3) 0.032(2) 0.052(3) -0.006(2) -0.006(2) -0.003(2)
C28 0.0216(18) 0.037(2) 0.027(2) -0.0050(17) -0.0027(15) -0.0016(16)
C29 0.034(2) 0.065(3) 0.0120(17) -0.0011(18) -0.0034(16) -0.017(2)
C30 0.037(3) 0.111(5) 0.028(2) 0.008(3) -0.009(2) -0.006(3)
C31 0.050(3) 0.083(4) 0.038(3) 0.016(3) -0.014(2) -0.029(3)
C32 0.085(5) 0.113(6) 0.034(3) -0.030(3) 0.007(3) -0.029(4)
Au2 0.02136(8) 0.03427(9) 0.01682(7) -0.00040(6) -0.00460(5) -0.00516(6)
Sb2 0.02686(14) 0.05552(19) 0.01935(13) -0.00064(12) -0.00147(10) -0.01147(13)
F7 0.0279(14) 0.073(2) 0.0522(18) -0.0078(16) -0.0019(13) -0.0135(14)
F8 0.0367(14) 0.069(2) 0.0233(12) -0.0097(12) -0.0040(11) -0.0105(13)
F9 0.0292(14) 0.076(2) 0.0388(15) -0.0081(14) 0.0058(12) -0.0190(14)
F10 0.0485(17) 0.073(2) 0.0360(15) -0.0168(15) -0.0099(13) -0.0044(15)
F11 0.061(2) 0.0614(19) 0.0237(13) 0.0037(12) -0.0087(13) -0.0055(15)
F12 0.0474(17) 0.0580(19) 0.0343(15) 0.0097(13) -0.0014(13) -0.0063(14)
N4 0.0206(15) 0.0401(19) 0.0168(15) -0.0020(13) -0.0047(12) -0.0076(14)
N5 0.0201(15) 0.044(2) 0.0192(15) -0.0033(14) -0.0048(12) -0.0055(14)
N6 0.0258(16) 0.0299(18) 0.0215(16) -0.0001(13) -0.0042(13) -0.0019(13)
C33 0.0186(17) 0.038(2) 0.0203(18) -0.0029(15) -0.0035(14) -0.0034(15)
C34 0.028(2) 0.040(2) 0.0185(18) -0.0032(16) -0.0040(15) -0.0078(17)
C35 0.035(2) 0.045(3) 0.022(2) 0.0013(17) -0.0073(16) -0.0030(19)
C36 0.027(2) 0.051(3) 0.028(2) -0.0029(19) -0.0083(17) 0.0004(19)
C37 0.0207(19) 0.053(3) 0.032(2) -0.001(2) -0.0054(16) -0.0076(18)
C38 0.0212(19) 0.045(3) 0.0245(19) -0.0001(17) -0.0046(15) -0.0080(17)
C39 0.034(2) 0.049(3) 0.0210(19) 0.0054(18) -0.0071(17) -0.015(2)
C40 0.032(2) 0.051(3) 0.043(3) -0.005(2) 0.003(2) -0.013(2)
C41 0.053(3) 0.052(3) 0.040(3) -0.005(2) 0.002(2) -0.017(2)
C42 0.027(2) 0.046(3) 0.030(2) 0.0059(18) -0.0056(17) -0.0096(18)
C43 0.058(4) 0.049(3) 0.050(3) 0.005(3) 0.005(3) -0.009(3)
C44 0.032(2) 0.067(3) 0.031(2) 0.003(2) -0.0059(19) -0.011(2)
C45 0.0203(17) 0.037(2) 0.0152(16) 0.0039(14) -0.0020(13) -0.0100(15)
C46 0.0239(19) 0.047(3) 0.0175(18) -0.0027(16) -0.0032(15) -0.0027(17)
C47 0.0230(19) 0.050(3) 0.0187(18) -0.0065(17) -0.0029(15) -0.0042(18)
C48 0.0235(19) 0.044(2) 0.0194(18) -0.0013(16) -0.0088(15) 0.0001(17)
C49 0.026(2) 0.051(3) 0.0207(19) -0.0055(18) -0.0062(15) -0.0081(18)
C50 0.024(2) 0.058(3) 0.031(2) -0.007(2) -0.0057(17) -0.0053(19)
C51 0.029(2) 0.067(4) 0.040(3) -0.006(2) -0.014(2) 0.009(2)
C52 0.040(3) 0.055(3) 0.032(2) 0.006(2) -0.010(2) 0.006(2)
C53 0.032(2) 0.051(3) 0.0203(19) 0.0008(18) -0.0066(16) -0.002(2)
C54 0.023(2) 0.047(3) 0.032(2) -0.0047(19) -0.0003(16) -0.0076(18)
C55 0.051(3) 0.055(3) 0.029(2) 0.002(2) 0.003(2) -0.010(2)
C56 0.029(2) 0.060(3) 0.049(3) -0.020(2) 0.000(2) -0.013(2)
C57 0.035(2) 0.049(3) 0.024(2) 0.0065(19) -0.0021(17) -0.005(2)
C58 0.047(3) 0.065(4) 0.031(2) 0.000(2) -0.003(2) -0.019(3)
C59 0.049(3) 0.074(4) 0.026(2) 0.007(2) -0.003(2) -0.007(3)
C60 0.028(2) 0.032(2) 0.025(2) 0.0018(16) -0.0074(16) -0.0041(16)
C61 0.030(2) 0.032(2) 0.0226(19) -0.0046(16) -0.0052(16) -0.0002(16)
C62 0.044(3) 0.046(3) 0.030(2) -0.011(2) -0.015(2) 0.013(2)
C63 0.049(3) 0.050(3) 0.036(3) -0.008(2) 0.008(2) -0.013(2)
C64 0.046(3) 0.034(2) 0.032(2) -0.0022(18) -0.008(2) 0.003(2)
C65 0.060(3) 0.051(3) 0.040(3) -0.006(2) -0.003(2) -0.022(3)
Cl1 0.0385(7) 0.1019(13) 0.0896(12) -0.0630(11) -0.0108(7) 0.0069(8)
Cl2 0.1086(14) 0.0681(10) 0.0424(8) 0.0037(7) -0.0141(8) -0.0215(10)
C66 0.048(3) 0.079(4) 0.059(4) -0.017(3) -0.028(3) 0.005(3)
Cl3 0.0559(9) 0.0790(11) 0.0598(9) -0.0019(8) -0.0042(7) -0.0341(8)
Cl4 0.0634(9) 0.0353(6) 0.0606(8) 0.0020(6) -0.0121(7) 0.0049(6)
C67 0.048(3) 0.069(4) 0.090(5) 0.019(4) -0.029(3) -0.005(3)
Cl5 0.0472(7) 0.0546(8) 0.0503(7) -0.0133(6) -0.0068(6) -0.0111(6)
Cl6 0.0558(9) 0.1043(13) 0.0490(8) 0.0112(8) -0.0108(7) -0.0298(9)
C68 0.091(6) 0.082(6) 0.145(9) -0.035(6) -0.019(6) -0.011(5)
Cl7 0.138(2) 0.0663(12) 0.0958(16) -0.0015(11) 0.0179(15) 0.0179(13)
Cl8 0.1097(11) 0.0919(10) 0.1088(11) 0.0165(8) 0.0132(8) 0.0089(8)

loop_
_atom_type_symbol
_atom_type_description
_atom_type_scat_dispersion_real
_atom_type_scat_dispersion_imag
_atom_type_scat_source
C C 0.0033 0.0016 'International Tables Vol C Tables 4.2.6.8 and 6.1.1.4'
H H 0.0000 0.0000 'International Tables Vol C Tables 4.2.6.8 and 6.1.1.4'
N N 0.0061 0.0033 'International Tables Vol C Tables 4.2.6.8 and 6.1.1.4'
F F 0.0171 0.0103 'International Tables Vol C Tables 4.2.6.8 and 6.1.1.4'
Sb Sb -0.5866 1.5461 'International Tables Vol C Tables 4.2.6.8 and 6.1.1.4'
Au Au -2.0133 8.8022 'International Tables Vol C Tables 4.2.6.8 and 6.1.1.4'
Cl Cl 0.1484 0.1585 'International Tables Vol C Tables 4.2.6.8 and 6.1.1.4'

loop_
_geom_angle_atom_site_label_1
_geom_angle_atom_site_label_2
_geom_angle_atom_site_label_3
_geom_angle
C28 Au1 C13 177.62(15)
F1 Sb1 F5 91.11(13)
F1 Sb1 F6 89.37(12)
F5 Sb1 F6 179.46(13)
F1 Sb1 F4 90.43(13)
F5 Sb1 F4 89.87(13)
F6 Sb1 F4 89.89(12)
F1 Sb1 F2 90.29(13)
F5 Sb1 F2 90.54(13)
F6 Sb1 F2 89.69(12)
F4 Sb1 F2 179.16(12)
F1 Sb1 F3 178.56(12)
F5 Sb1 F3 90.19(13)
F6 Sb1 F3 89.33(12)
F4 Sb1 F3 90.20(13)
F2 Sb1 F3 89.06(13)
C13 N1 C1 125.4(3)
C13 N1 C14 112.0(3)
C1 N1 C14 122.1(3)
C13 N2 C16 125.2(3)
C13 N2 C15 111.9(3)
C16 N2 C15 121.5(3)
C28 N3 C29 179.3(5)
C6 C1 C2 123.1(3)
C6 C1 N1 118.6(3)
C2 C1 N1 118.3(3)
C3 C2 C1 117.1(4)
C3 C2 C7 121.1(4)
C1 C2 C7 121.8(3)
C4 C3 C2 121.2(4)
C4 C3 H3 119.4
C2 C3 H3 119.4
C3 C4 C5 120.6(4)
C3 C4 H4 119.7
C5 C4 H4 119.7
C4 C5 C6 120.8(4)
C4 C5 H5 119.6
C6 C5 H5 119.6
C5 C6 C1 117.3(4)
C5 C6 C10 120.0(4)
C1 C6 C10 122.7(3)
C8 C7 C2 111.1(3)
C8 C7 C9 110.2(4)
C2 C7 C9 112.2(3)
C8 C7 H7 107.7
C2 C7 H7 107.7
C9 C7 H7 107.7
C7 C8 H8A 109.5
C7 C8 H8B 109.5
H8A C8 H8B 109.5
C7 C8 H8C 109.5
H8A C8 H8C 109.5
H8B C8 H8C 109.5
C7 C9 H9A 109.5
C7 C9 H9B 109.5
H9A C9 H9B 109.5
C7 C9 H9C 109.5
H9A C9 H9C 109.5
H9B C9 H9C 109.5
C6 C10 C11 111.3(4)
C6 C10 C12 111.4(3)
C11 C10 C12 110.8(3)
C6 C10 H10 107.7
C11 C10 H10 107.7
C12 C10 H10 107.7
C10 C11 H11A 109.5
C10 C11 H11B 109.5
H11A C11 H11B 109.5
C10 C11 H11C 109.5
H11A C11 H11C 109.5
H11B C11 H11C 109.5
C10 C12 H12A 109.5
C10 C12 H12B 109.5
H12A C12 H12B 109.5
C10 C12 H12C 109.5
H12A C12 H12C 109.5
H12B C12 H12C 109.5
N1 C13 N2 109.9(3)
N1 C13 Au1 126.5(3)
N2 C13 Au1 123.6(3)
N1 C14 C15 102.7(3)
N1 C14 H14A 111.2
C15 C14 H14A 111.2
N1 C14 H14B 111.2
C15 C14 H14B 111.2
H14A C14 H14B 109.1
N2 C15 C14 102.0(3)
N2 C15 H15A 111.4
C14 C15 H15A 111.4
N2 C15 H15B 111.4
C14 C15 H15B 111.4
H15A C15 H15B 109.2
C21 C16 C17 123.3(4)
C21 C16 N2 118.2(4)
C17 C16 N2 118.5(4)
C18 C17 C16 116.5(4)
C18 C17 C22 120.5(4)
C16 C17 C22 122.9(3)
C19 C18 C17 121.3(4)
C19 C18 H18 119.3
C17 C18 H18 119.3
C18 C19 C20 121.2(4)
C18 C19 H19 119.4
C20 C19 H19 119.4
C19 C20 C21 120.1(4)
C19 C20 H20 119.9
C21 C20 H20 119.9
C16 C21 C20 117.5(4)
C16 C21 C25 121.1(4)
C20 C21 C25 121.4(4)
C17 C22 C23 111.2(4)
C17 C22 C24 111.1(4)
C23 C22 C24 110.5(4)
C17 C22 H22 108.0
C23 C22 H22 108.0
C24 C22 H22 108.0
C22 C23 H23A 109.5
C22 C23 H23B 109.5
H23A C23 H23B 109.5
C22 C23 H23C 109.5
H23A C23 H23C 109.5
H23B C23 H23C 109.5
C22 C24 H24A 109.5
C22 C24 H24B 109.5
H24A C24 H24B 109.5
C22 C24 H24C 109.5
H24A C24 H24C 109.5
H24B C24 H24C 109.5
C21 C25 C27 113.4(4)
C21 C25 C26 109.6(4)
C27 C25 C26 110.1(4)
C21 C25 H25 107.8
C27 C25 H25 107.8
C26 C25 H25 107.8
C25 C26 H26A 109.5
C25 C26 H26B 109.5
H26A C26 H26B 109.5
C25 C26 H26C 109.5
H26A C26 H26C 109.5
H26B C26 H26C 109.5
C25 C27 H27A 109.5
C25 C27 H27B 109.5
H27A C27 H27B 109.5
C25 C27 H27C 109.5
H27A C27 H27C 109.5
H27B C27 H27C 109.5
N3 C28 Au1 176.3(4)
N3 C29 C32 107.9(5)
N3 C29 C31 107.4(4)
C32 C29 C31 110.2(5)
N3 C29 C30 106.7(4)
C32 C29 C30 112.5(5)
C31 C29 C30 111.8(5)
C29 C30 H30A 109.5
C29 C30 H30B 109.5
H30A C30 H30B 109.5
C29 C30 H30C 109.5
H30A C30 H30C 109.5
H30B C30 H30C 109.5
C29 C31 H31A 109.5
C29 C31 H31B 109.5
H31A C31 H31B 109.5
C29 C31 H31C 109.5
H31A C31 H31C 109.5
H31B C31 H31C 109.5
C29 C32 H32A 109.5
C29 C32 H32B 109.5
H32A C32 H32B 109.5
C29 C32 H32C 109.5
H32A C32 H32C 109.5
H32B C32 H32C 109.5
C60 Au2 C45 177.65(16)
F7 Sb2 F10 91.30(14)
F7 Sb2 F8 90.21(13)
F10 Sb2 F8 177.99(14)
F7 Sb2 F12 90.94(14)
F10 Sb2 F12 90.06(15)
F8 Sb2 F12 91.24(14)
F7 Sb2 F9 178.80(15)
F10 Sb2 F9 89.51(14)
F8 Sb2 F9 88.96(12)
F12 Sb2 F9 89.94(14)
F7 Sb2 F11 89.95(15)
F10 Sb2 F11 90.30(14)
F8 Sb2 F11 88.37(13)
F12 Sb2 F11 179.03(14)
F9 Sb2 F11 89.16(14)
C45 N4 C33 125.0(3)
C45 N4 C46 113.1(3)
C33 N4 C46 121.6(3)
C45 N5 C48 125.0(4)
C45 N5 C47 112.7(3)
C48 N5 C47 122.0(3)
C60 N6 C61 177.2(4)
C34 C33 C38 123.1(4)
C34 C33 N4 118.2(3)
C38 C33 N4 118.7(4)
C35 C34 C33 117.5(4)
C35 C34 C39 120.5(4)
C33 C34 C39 121.9(4)
C36 C35 C34 120.4(4)
C36 C35 H35 119.8
C34 C35 H35 119.8
C37 C36 C35 120.4(4)
C37 C36 H36 119.8
C35 C36 H36 119.8
C36 C37 C38 122.1(4)
C36 C37 H37 119.0
C38 C37 H37 119.0
C37 C38 C33 116.5(4)
C37 C38 C42 120.5(4)
C33 C38 C42 123.0(4)
C41 C39 C34 112.3(4)
C41 C39 C40 110.9(4)
C34 C39 C40 110.4(4)
C41 C39 H39 107.7
C34 C39 H39 107.7
C40 C39 H39 107.7
C39 C40 H40A 109.5
C39 C40 H40B 109.5
H40A C40 H40B 109.5
C39 C40 H40C 109.5
H40A C40 H40C 109.5
H40B C40 H40C 109.5
C39 C41 H41A 109.5
C39 C41 H41B 109.5
H41A C41 H41B 109.5
C39 C41 H41C 109.5
H41A C41 H41C 109.5
H41B C41 H41C 109.5
C43 C42 C38 111.2(4)
C43 C42 C44 111.4(4)
C38 C42 C44 110.9(4)
C43 C42 H42 107.7
C38 C42 H42 107.7
C44 C42 H42 107.7
C42 C43 H43A 109.5
C42 C43 H43B 109.5
H43A C43 H43B 109.5
C42 C43 H43C 109.5
H43A C43 H43C 109.5
H43B C43 H43C 109.5
C42 C44 H44A 109.5
C42 C44 H44B 109.5
H44A C44 H44B 109.5
C42 C44 H44C 109.5
H44A C44 H44C 109.5
H44B C44 H44C 109.5
N4 C45 N5 108.8(3)
N4 C45 Au2 126.8(3)
N5 C45 Au2 124.2(3)
N4 C46 C47 102.5(3)
N4 C46 H46A 111.3
C47 C46 H46A 111.3
N4 C46 H46B 111.3
C47 C46 H46B 111.3
H46A C46 H46B 109.2
N5 C47 C46 102.3(3)
N5 C47 H47A 111.3
C46 C47 H47A 111.3
N5 C47 H47B 111.3
C46 C47 H47B 111.3
H47A C47 H47B 109.2
C49 C48 C53 123.4(4)
C49 C48 N5 118.7(4)
C53 C48 N5 117.9(4)
C48 C49 C50 116.9(4)
C48 C49 C54 122.7(4)
C50 C49 C54 120.4(4)
C51 C50 C49 120.8(4)
C51 C50 H50 119.6
C49 C50 H50 119.6
C50 C51 C52 121.1(5)
C50 C51 H51 119.5
C52 C51 H51 119.5
C51 C52 C53 121.1(5)
C51 C52 H52 119.4
C53 C52 H52 119.4
C52 C53 C48 116.7(4)
C52 C53 C57 121.1(4)
C48 C53 C57 122.2(4)
C49 C54 C56 110.7(4)
C49 C54 C55 111.9(4)
C56 C54 C55 110.5(4)
C49 C54 H54 107.9
C56 C54 H54 107.9
C55 C54 H54 107.9
C54 C55 H55A 109.5
C54 C55 H55B 109.5
H55A C55 H55B 109.5
C54 C55 H55C 109.5
H55A C55 H55C 109.5
H55B C55 H55C 109.5
C54 C56 H56A 109.5
C54 C56 H56B 109.5
H56A C56 H56B 109.5
C54 C56 H56C 109.5
H56A C56 H56C 109.5
H56B C56 H56C 109.5
C53 C57 C58 111.0(4)
C53 C57 C59 113.1(4)
C58 C57 C59 110.2(4)
C53 C57 H57 107.4
C58 C57 H57 107.4
C59 C57 H57 107.4
C57 C58 H58A 109.5
C57 C58 H58B 109.5
H58A C58 H58B 109.5
C57 C58 H58C 109.5
H58A C58 H58C 109.5
H58B C58 H58C 109.5
C57 C59 H59A 109.5
C57 C59 H59B 109.5
H59A C59 H59B 109.5
C57 C59 H59C 109.5
H59A C59 H59C 109.5
H59B C59 H59C 109.5
N6 C60 Au2 177.5(4)
N6 C61 C64 106.4(3)
N6 C61 C63 108.2(4)
C64 C61 C63 111.9(4)
N6 C61 C62 107.0(3)
C64 C61 C62 111.9(4)
C63 C61 C62 111.1(4)
C61 C62 H62A 109.5
C61 C62 H62B 109.5
H62A C62 H62B 109.5
C61 C62 H62C 109.5
H62A C62 H62C 109.5
H62B C62 H62C 109.5
C61 C63 H63A 109.5
C61 C63 H63B 109.5
H63A C63 H63B 109.5
C61 C63 H63C 109.5
H63A C63 H63C 109.5
H63B C63 H63C 109.5
C61 C64 H64A 109.5
C61 C64 H64B 109.5
H64A C64 H64B 109.5
C61 C64 H64C 109.5
H64A C64 H64C 109.5
H64B C64 H64C 109.5
Cl1 C65 Cl2 112.8(3)
Cl1 C65 H65A 109.0
Cl2 C65 H65A 109.0
Cl1 C65 H65B 109.0
Cl2 C65 H65B 109.0
H65A C65 H65B 107.8
Cl4 C66 Cl3 111.9(3)
Cl4 C66 H66A 109.2
Cl3 C66 H66A 109.2
Cl4 C66 H66B 109.2
Cl3 C66 H66B 109.2
H66A C66 H66B 107.9
Cl5 C67 Cl6 114.1(4)
Cl5 C67 H67A 108.7
Cl6 C67 H67A 108.7
Cl5 C67 H67B 108.7
Cl6 C67 H67B 108.7
H67A C67 H67B 107.6
Cl8 C68 Cl7 110.9(5)
Cl8 C68 H68A 109.5
Cl7 C68 H68A 109.5
Cl8 C68 H68B 109.5
Cl7 C68 H68B 109.5
H68A C68 H68B 108.0

loop_
_geom_bond_atom_site_label_1
_geom_bond_atom_site_label_2
_geom_bond_distance
Au1 C28 1.988(4)
Au1 C13 2.022(4)
Sb1 F1 1.868(3)
Sb1 F5 1.872(3)
Sb1 F6 1.877(2)
Sb1 F4 1.877(3)
Sb1 F2 1.878(3)
Sb1 F3 1.880(3)
N1 C13 1.332(5)
N1 C1 1.435(5)
N1 C14 1.484(5)
N2 C13 1.336(5)
N2 C16 1.441(5)
N2 C15 1.494(5)
N3 C28 1.142(5)
N3 C29 1.473(5)
C1 C6 1.401(5)
C1 C2 1.407(6)
C2 C3 1.396(6)
C2 C7 1.524(5)
C3 C4 1.381(6)
C3 H3 0.9500
C4 C5 1.391(6)
C4 H4 0.9500
C5 C6 1.398(5)
C5 H5 0.9500
C6 C10 1.519(6)
C7 C8 1.516(6)
C7 C9 1.533(6)
C7 H7 1.0000
C8 H8A 0.9800
C8 H8B 0.9800
C8 H8C 0.9800
C9 H9A 0.9800
C9 H9B 0.9800
C9 H9C 0.9800
C10 C11 1.521(6)
C10 C12 1.542(6)
C10 H10 1.0000
C11 H11A 0.9800
C11 H11B 0.9800
C11 H11C 0.9800
C12 H12A 0.9800
C12 H12B 0.9800
C12 H12C 0.9800
C14 C15 1.528(5)
C14 H14A 0.9900
C14 H14B 0.9900
C15 H15A 0.9900
C15 H15B 0.9900
C16 C21 1.400(6)
C16 C17 1.405(6)
C17 C18 1.405(6)
C17 C22 1.522(6)
C18 C19 1.366(7)
C18 H18 0.9500
C19 C20 1.389(7)
C19 H19 0.9500
C20 C21 1.400(6)
C20 H20 0.9500
C21 C25 1.522(6)
C22 C23 1.533(6)
C22 C24 1.535(6)
C22 H22 1.0000
C23 H23A 0.9800
C23 H23B 0.9800
C23 H23C 0.9800
C24 H24A 0.9800
C24 H24B 0.9800
C24 H24C 0.9800
C25 C27 1.529(6)
C25 C26 1.533(7)
C25 H25 1.0000
C26 H26A 0.9800
C26 H26B 0.9800
C26 H26C 0.9800
C27 H27A 0.9800
C27 H27B 0.9800
C27 H27C 0.9800
C29 C32 1.507(8)
C29 C31 1.509(7)
C29 C30 1.525(7)
C30 H30A 0.9800
C30 H30B 0.9800
C30 H30C 0.9800
C31 H31A 0.9800
C31 H31B 0.9800
C31 H31C 0.9800
C32 H32A 0.9800
C32 H32B 0.9800
C32 H32C 0.9800
Au2 C60 1.983(4)
Au2 C45 2.015(4)
Sb2 F7 1.870(3)
Sb2 F10 1.872(3)
Sb2 F8 1.877(3)
Sb2 F12 1.877(3)
Sb2 F9 1.878(3)
Sb2 F11 1.885(3)
N4 C45 1.334(5)
N4 C33 1.443(5)
N4 C46 1.475(5)
N5 C45 1.336(5)
N5 C48 1.437(5)
N5 C47 1.483(5)
N6 C60 1.146(5)
N6 C61 1.463(5)
C33 C34 1.401(6)
C33 C38 1.406(6)
C34 C35 1.400(6)
C34 C39 1.525(6)
C35 C36 1.383(7)
C35 H35 0.9500
C36 C37 1.381(7)
C36 H36 0.9500
C37 C38 1.387(6)
C37 H37 0.9500
C38 C42 1.523(6)
C39 C41 1.514(7)
C39 C40 1.536(7)
C39 H39 1.0000
C40 H40A 0.9800
C40 H40B 0.9800
C40 H40C 0.9800
C41 H41A 0.9800
C41 H41B 0.9800
C41 H41C 0.9800
C42 C43 1.508(8)
C42 C44 1.534(6)
C42 H42 1.0000
C43 H43A 0.9800
C43 H43B 0.9800
C43 H43C 0.9800
C44 H44A 0.9800
C44 H44B 0.9800
C44 H44C 0.9800
C46 C47 1.530(6)
C46 H46A 0.9900
C46 H46B 0.9900
C47 H47A 0.9900
C47 H47B 0.9900
C48 C49 1.400(6)
C48 C53 1.403(6)
C49 C50 1.404(6)
C49 C54 1.510(7)
C50 C51 1.369(8)
C50 H50 0.9500
C51 C52 1.381(7)
C51 H51 0.9500
C52 C53 1.395(7)
C52 H52 0.9500
C53 C57 1.518(6)
C54 C56 1.530(6)
C54 C55 1.537(6)
C54 H54 1.0000
C55 H55A 0.9800
C55 H55B 0.9800
C55 H55C 0.9800
C56 H56A 0.9800
C56 H56B 0.9800
C56 H56C 0.9800
C57 C58 1.527(7)
C57 C59 1.535(6)
C57 H57 1.0000
C58 H58A 0.9800
C58 H58B 0.9800
C58 H58C 0.9800
C59 H59A 0.9800
C59 H59B 0.9800
C59 H59C 0.9800
C61 C64 1.527(6)
C61 C63 1.528(6)
C61 C62 1.540(6)
C62 H62A 0.9800
C62 H62B 0.9800
C62 H62C 0.9800
C63 H63A 0.9800
C63 H63B 0.9800
C63 H63C 0.9800
C64 H64A 0.9800
C64 H64B 0.9800
C64 H64C 0.9800
C65 Cl1 1.733(6)
C65 Cl2 1.748(6)
C65 H65A 0.9900
C65 H65B 0.9900
C66 Cl4 1.743(7)
C66 Cl3 1.751(7)
C66 H66A 0.9900
C66 H66B 0.9900
C67 Cl5 1.734(7)
C67 Cl6 1.739(7)
C67 H67A 0.9900
C67 H67B 0.9900
C68 Cl8 1.746(11)
C68 Cl7 1.765(10)
C68 H68A 0.9900
C68 H68B 0.9900
